data_4119000
loop_
_publ_author_name
'Tao Xu'
'Haye Min Ko'
'Nikolas A. Savage'
'Guangbin Dong'

_publ_section_title
;
 Highly Enantioselective Rh-Catalyzed Carboacylation of Olefins: Efficient
 Syntheses of Chiral Poly-Fused Rings
;
_journal_name_full 'Journal of the American Chemical Society'
_journal_page_first 20005
_journal_page_last 20008
_journal_paper_doi 10.1021/ja309978c
_journal_volume 134
_journal_year 2012
_chemical_formula_moiety 'C13 H20 O2'
_chemical_formula_sum 'C13 H20 O2'
_chemical_formula_weight 208.29
_chemical_name_systematic
;
 ?
;
_space_group_IT_number 61
_symmetry_cell_setting orthorhombic
_symmetry_space_group_name_Hall '-P 2ac 2ab'
_symmetry_space_group_name_H-M 'P b c a'
_atom_sites_solution_hydrogens geom
_atom_sites_solution_primary direct
_atom_sites_solution_secondary difmap
_audit_creation_method SHELXL-97
_cell_angle_alpha 90.00
_cell_angle_beta 90.00
_cell_angle_gamma 90.00
_cell_formula_units_Z 8
_cell_length_a 15.455(2)
_cell_length_b 14.2299(14)
_cell_length_c 9.9701(9)
_cell_measurement_reflns_used 22311
_cell_measurement_temperature 100(2)
_cell_measurement_theta_max 27.5
_cell_measurement_theta_min 3.0
_cell_volume 2192.7(4)
_computing_cell_refinement 'CrystalClear (Rigaku Inc., 2008)'
_computing_data_collection 'CrystalClear (Rigaku Inc., 2008)'
_computing_data_reduction 'CrystalClear (Rigaku Inc., 2008)'
_computing_molecular_graphics 'XP SHELXTL/PC, Siemens Analytical'
_computing_structure_refinement 'XL SHELXTL/PC, Siemens Analytical'
_computing_structure_solution
;

SIR97 - Altomare A., Burla M.C., Camalli M., Cascarano G.L., Giacovazzo C., 
Guagliardi A., Moliterni A.G.G., Polidori G.,Spagna R.
;
_diffrn_ambient_temperature 100(2)
_diffrn_measured_fraction_theta_full 0.987
_diffrn_measured_fraction_theta_max 0.987
_diffrn_measurement_device_type 'Rigaku AFC-12 with Saturn 724+ CCD'
_diffrn_measurement_method \w-scans
_diffrn_radiation_monochromator graphite
_diffrn_radiation_source 'fine-focus sealed tube'
_diffrn_radiation_type MoK\a
_diffrn_radiation_wavelength 0.71075
_diffrn_reflns_av_R_equivalents 0.0613
_diffrn_reflns_av_sigmaI/netI 0.0453
_diffrn_reflns_limit_h_max 15
_diffrn_reflns_limit_h_min -18
_diffrn_reflns_limit_k_max 13
_diffrn_reflns_limit_k_min -16
_diffrn_reflns_limit_l_max 11
_diffrn_reflns_limit_l_min -8
_diffrn_reflns_number 10048
_diffrn_reflns_theta_full 25.00
_diffrn_reflns_theta_max 25.00
_diffrn_reflns_theta_min 2.64
_exptl_absorpt_coefficient_mu 0.083
_exptl_absorpt_correction_T_max 1.00
_exptl_absorpt_correction_T_min 0.714
_exptl_absorpt_process_details
;
Abscor. T. Higashi (2001). The Rigaku Corporation, Tokyo, Japan.
;
_exptl_crystal_colour colorless
_exptl_crystal_density_diffrn 1.262
_exptl_crystal_description laths
_exptl_crystal_F_000 912
_exptl_crystal_size_max 0.32
_exptl_crystal_size_mid 0.08
_exptl_crystal_size_min 0.03
_refine_diff_density_max 0.187
_refine_diff_density_min -0.183
_refine_diff_density_rms 0.045
_refine_ls_extinction_coef 0.0031(6)
_refine_ls_extinction_expression Fc^*^=kFc[1+0.001xFc^2^\l^3^/sin(2\q)]^-1/4^
_refine_ls_extinction_method SHELXL
_refine_ls_goodness_of_fit_ref 1.346
_refine_ls_hydrogen_treatment constr
_refine_ls_matrix_type full
_refine_ls_number_parameters 139
_refine_ls_number_reflns 1904
_refine_ls_number_restraints 0
_refine_ls_restrained_S_all 1.346
_refine_ls_R_factor_all 0.0842
_refine_ls_R_factor_gt 0.0765
_refine_ls_shift/su_max 0.000
_refine_ls_shift/su_mean 0.000
_refine_ls_structure_factor_coef Fsqd
_refine_ls_weighting_details 'calc w=1/[\s^2^(Fo^2^)+(0.0210P)^2^+1.9370P] where P=(Fo^2^+2Fc^2^)/3'
_refine_ls_weighting_scheme calc
_refine_ls_wR_factor_gt 0.1271
_refine_ls_wR_factor_ref 0.1299
_reflns_number_gt 1772
_reflns_number_total 1904
_reflns_threshold_expression >2sigma(I)
_cod_data_source_file ja309978c_si_003.cif
_cod_data_source_block shelxl
_cod_database_code 4119000

loop_
_symmetry_equiv_pos_as_xyz
'x, y, z'
'-x+1/2, -y, z+1/2'
'x+1/2, -y+1/2, -z'
'-x, y+1/2, -z+1/2'
'-x, -y, -z'
'x-1/2, y, -z-1/2'
'-x-1/2, y-1/2, z'
'x, -y-1/2, z-1/2'

loop_
_atom_site_label
_atom_site_type_symbol
_atom_site_fract_x
_atom_site_fract_y
_atom_site_fract_z
_atom_site_U_iso_or_equiv
_atom_site_adp_type
_atom_site_occupancy
_atom_site_symmetry_multiplicity
_atom_site_calc_flag
_atom_site_refinement_flags
C1 C 0.17723(16) 0.22509(19) 0.6493(3) 0.0218(7) Uani 1 1 d .
H1A H 0.1305 0.1859 0.6878 0.026 Uiso 1 1 calc R
H1B H 0.1918 0.2005 0.5592 0.026 Uiso 1 1 calc R
C2 C 0.14783(16) 0.32894(19) 0.6397(3) 0.0184(6) Uani 1 1 d .
C3 C 0.12380(17) 0.35661(19) 0.4953(3) 0.0208(6) Uani 1 1 d .
H3A H 0.1667 0.3286 0.4334 0.025 Uiso 1 1 calc R
H3B H 0.0667 0.3291 0.4736 0.025 Uiso 1 1 calc R
C4 C 0.12003(17) 0.4608(2) 0.4704(3) 0.0234(7) Uani 1 1 d .
C5 C 0.17259(17) 0.5225(2) 0.5623(3) 0.0237(7) Uani 1 1 d .
H5A H 0.1366 0.5412 0.6400 0.028 Uiso 1 1 calc R
H5B H 0.1894 0.5804 0.5137 0.028 Uiso 1 1 calc R
C6 C 0.25420(17) 0.47284(18) 0.6130(3) 0.0198(6) Uani 1 1 d .
H6 H 0.2830 0.5164 0.6779 0.024 Uiso 1 1 calc R
C7 C 0.31819(16) 0.45596(19) 0.4980(3) 0.0211(6) Uani 1 1 d .
H7A H 0.2868 0.4279 0.4214 0.025 Uiso 1 1 calc R
H7B H 0.3418 0.5172 0.4683 0.025 Uiso 1 1 calc R
C8 C 0.39311(16) 0.39150(19) 0.5365(3) 0.0204(6) Uani 1 1 d .
H8 H 0.4245 0.4200 0.6143 0.025 Uiso 1 1 calc R
C9 C 0.35570(17) 0.29691(19) 0.5803(3) 0.0206(6) Uani 1 1 d .
H9A H 0.3208 0.2701 0.5063 0.025 Uiso 1 1 calc R
H9B H 0.4035 0.2527 0.5999 0.025 Uiso 1 1 calc R
C10 C 0.29949(16) 0.30785(19) 0.7038(3) 0.0195(6) Uani 1 1 d .
H10 H 0.3374 0.3236 0.7819 0.023 Uiso 1 1 calc R
C11 C 0.22893(16) 0.38342(18) 0.6917(3) 0.0187(7) Uani 1 1 d .
H11 H 0.2151 0.4041 0.7851 0.022 Uiso 1 1 calc R
C12 C 0.06995(16) 0.3462(2) 0.7325(3) 0.0227(7) Uani 1 1 d .
H12A H 0.0541 0.4129 0.7297 0.034 Uiso 1 1 calc R
H12B H 0.0853 0.3287 0.8245 0.034 Uiso 1 1 calc R
H12C H 0.0209 0.3081 0.7024 0.034 Uiso 1 1 calc R
C13 C 0.45675(18) 0.3797(2) 0.4206(3) 0.0263(7) Uani 1 1 d .
H13A H 0.4268 0.3520 0.3435 0.039 Uiso 1 1 calc R
H13B H 0.5042 0.3384 0.4484 0.039 Uiso 1 1 calc R
H13C H 0.4801 0.4413 0.3954 0.039 Uiso 1 1 calc R
O1 O 0.25205(11) 0.22344(12) 0.73447(18) 0.0213(5) Uani 1 1 d .
O2 O 0.07849(13) 0.49320(15) 0.3768(2) 0.0347(6) Uani 1 1 d .

loop_
_atom_site_aniso_label
_atom_site_aniso_U_11
_atom_site_aniso_U_22
_atom_site_aniso_U_33
_atom_site_aniso_U_23
_atom_site_aniso_U_13
_atom_site_aniso_U_12
C1 0.0196(13) 0.0267(17) 0.0192(14) -0.0025(12) -0.0011(11) 0.0018(12)
C2 0.0181(13) 0.0209(16) 0.0162(13) -0.0012(12) -0.0001(11) 0.0027(11)
C3 0.0203(13) 0.0232(17) 0.0190(14) 0.0002(12) -0.0028(11) 0.0008(12)
C4 0.0194(13) 0.0320(18) 0.0187(14) 0.0030(13) 0.0062(12) 0.0056(12)
C5 0.0274(15) 0.0216(17) 0.0220(15) 0.0019(13) 0.0018(12) 0.0029(12)
C6 0.0222(13) 0.0184(16) 0.0188(14) -0.0002(12) -0.0027(11) 0.0019(12)
C7 0.0214(13) 0.0202(16) 0.0217(14) 0.0030(12) -0.0009(12) -0.0026(11)
C8 0.0192(13) 0.0217(16) 0.0204(14) 0.0018(12) -0.0011(11) 0.0000(11)
C9 0.0193(13) 0.0212(16) 0.0214(15) 0.0024(12) -0.0011(11) 0.0012(11)
C10 0.0191(13) 0.0213(16) 0.0182(14) 0.0028(12) -0.0020(11) -0.0036(11)
C11 0.0218(14) 0.0222(17) 0.0123(13) -0.0014(11) 0.0005(11) 0.0008(11)
C12 0.0195(13) 0.0257(17) 0.0230(15) -0.0023(13) 0.0017(11) 0.0006(12)
C13 0.0249(15) 0.0289(18) 0.0251(16) 0.0024(13) 0.0024(12) -0.0006(13)
O1 0.0198(9) 0.0216(11) 0.0225(10) 0.0059(8) -0.0015(8) -0.0018(8)
O2 0.0349(12) 0.0412(14) 0.0279(12) 0.0103(10) -0.0065(10) 0.0052(10)

loop_
_atom_type_symbol
_atom_type_description
_atom_type_scat_dispersion_real
_atom_type_scat_dispersion_imag
_atom_type_scat_source
C C 0.0033 0.0016 'International Tables Vol C Tables 4.2.6.8 and 6.1.1.4'
H H 0.0000 0.0000 'International Tables Vol C Tables 4.2.6.8 and 6.1.1.4'
O O 0.0106 0.0060 'International Tables Vol C Tables 4.2.6.8 and 6.1.1.4'

loop_
_geom_angle_atom_site_label_1
_geom_angle_atom_site_label_2
_geom_angle_atom_site_label_3
_geom_angle
O1 C1 C2 106.8(2)
O1 C1 H1A 110.4
C2 C1 H1A 110.4
O1 C1 H1B 110.4
C2 C1 H1B 110.4
H1A C1 H1B 108.6
C12 C2 C3 109.5(2)
C12 C2 C1 110.2(2)
C3 C2 C1 111.9(2)
C12 C2 C11 110.5(2)
C3 C2 C11 112.2(2)
C1 C2 C11 102.6(2)
C4 C3 C2 114.6(2)
C4 C3 H3A 108.6
C2 C3 H3A 108.6
C4 C3 H3B 108.6
C2 C3 H3B 108.6
H3A C3 H3B 107.6
O2 C4 C3 121.2(3)
O2 C4 C5 121.9(3)
C3 C4 C5 116.9(2)
C4 C5 C6 112.1(2)
C4 C5 H5A 109.2
C6 C5 H5A 109.2
C4 C5 H5B 109.2
C6 C5 H5B 109.2
H5A C5 H5B 107.9
C5 C6 C7 110.9(2)
C5 C6 C11 109.8(2)
C7 C6 C11 114.4(2)
C5 C6 H6 107.1
C7 C6 H6 107.1
C11 C6 H6 107.1
C8 C7 C6 113.3(2)
C8 C7 H7A 108.9
C6 C7 H7A 108.9
C8 C7 H7B 108.9
C6 C7 H7B 108.9
H7A C7 H7B 107.7
C7 C8 C13 111.4(2)
C7 C8 C9 108.3(2)
C13 C8 C9 111.3(2)
C7 C8 H8 108.6
C13 C8 H8 108.6
C9 C8 H8 108.6
C10 C9 C8 111.0(2)
C10 C9 H9A 109.4
C8 C9 H9A 109.4
C10 C9 H9B 109.4
C8 C9 H9B 109.4
H9A C9 H9B 108.0
O1 C10 C9 112.2(2)
O1 C10 C11 103.83(19)
C9 C10 C11 114.5(2)
O1 C10 H10 108.7
C9 C10 H10 108.7
C11 C10 H10 108.7
C10 C11 C6 115.9(2)
C10 C11 C2 104.4(2)
C6 C11 C2 116.3(2)
C10 C11 H11 106.5
C6 C11 H11 106.5
C2 C11 H11 106.5
C2 C12 H12A 109.5
C2 C12 H12B 109.5
H12A C12 H12B 109.5
C2 C12 H12C 109.5
H12A C12 H12C 109.5
H12B C12 H12C 109.5
C8 C13 H13A 109.5
C8 C13 H13B 109.5
H13A C13 H13B 109.5
C8 C13 H13C 109.5
H13A C13 H13C 109.5
H13B C13 H13C 109.5
C1 O1 C10 105.73(19)

loop_
_geom_bond_atom_site_label_1
_geom_bond_atom_site_label_2
_geom_bond_distance
C1 O1 1.435(3)
C1 C2 1.549(4)
C1 H1A 0.9900
C1 H1B 0.9900
C2 C12 1.538(3)
C2 C3 1.538(3)
C2 C11 1.562(3)
C3 C4 1.505(4)
C3 H3A 0.9900
C3 H3B 0.9900
C4 O2 1.223(3)
C4 C5 1.507(4)
C5 C6 1.532(4)
C5 H5A 0.9900
C5 H5B 0.9900
C6 C7 1.533(4)
C6 C11 1.545(4)
C6 H6 1.0000
C7 C8 1.526(4)
C7 H7A 0.9900
C7 H7B 0.9900
C8 C13 1.527(4)
C8 C9 1.528(4)
C8 H8 1.0000
C9 C10 1.515(4)
C9 H9A 0.9900
C9 H9B 0.9900
C10 O1 1.440(3)
C10 C11 1.536(4)
C10 H10 1.0000
C11 H11 1.0000
C12 H12A 0.9800
C12 H12B 0.9800
C12 H12C 0.9800
C13 H13A 0.9800
C13 H13B 0.9800
C13 H13C 0.9800

loop_
_geom_torsion_atom_site_label_1
_geom_torsion_atom_site_label_2
_geom_torsion_atom_site_label_3
_geom_torsion_atom_site_label_4
_geom_torsion
O1 C1 C2 C12 -101.4(2)
O1 C1 C2 C3 136.6(2)
O1 C1 C2 C11 16.2(2)
C12 C2 C3 C4 74.6(3)
C1 C2 C3 C4 -162.9(2)
C11 C2 C3 C4 -48.3(3)
C2 C3 C4 O2 -158.2(2)
C2 C3 C4 C5 24.3(3)
O2 C4 C5 C6 -146.9(3)
C3 C4 C5 C6 30.6(3)
C4 C5 C6 C7 67.4(3)
C4 C5 C6 C11 -60.1(3)
C5 C6 C7 C8 -169.6(2)
C11 C6 C7 C8 -44.7(3)
C6 C7 C8 C13 -177.9(2)
C6 C7 C8 C9 59.4(3)
C7 C8 C9 C10 -62.8(3)
C13 C8 C9 C10 174.4(2)
C8 C9 C10 O1 170.4(2)
C8 C9 C10 C11 52.4(3)
O1 C10 C11 C6 -159.7(2)
C9 C10 C11 C6 -36.9(3)
O1 C10 C11 C2 -30.4(2)
C9 C10 C11 C2 92.4(2)
C5 C6 C11 C10 158.1(2)
C7 C6 C11 C10 32.7(3)
C5 C6 C11 C2 34.9(3)
C7 C6 C11 C2 -90.6(3)
C12 C2 C11 C10 126.0(2)
C3 C2 C11 C10 -111.6(2)
C1 C2 C11 C10 8.6(2)
C12 C2 C11 C6 -105.0(3)
C3 C2 C11 C6 17.4(3)
C1 C2 C11 C6 137.6(2)
C2 C1 O1 C10 -36.8(2)
C9 C10 O1 C1 -82.2(2)
C11 C10 O1 C1 42.0(2)
